data_7058322
loop_
_publ_author_name
'Vlasenko, Marina P.'
'Ozeryanskii, Valery A.'
'Pozharskii, Alexander F.'
'Khoroshilova, Olesya V.'

_publ_section_title
;
 Positively and negatively charged NHN hydrogen bonds in one molecule:
 synergistic strengthening effect, superbasicity and acetonitrile capture
;
_journal_issue 20
_journal_name_full 'New Journal of Chemistry'
_journal_page_first 7557
_journal_paper_doi 10.1039/C9NJ00965E
_journal_volume 43
_journal_year 2019
_chemical_formula_moiety 'C28 H33 N4 O4 S2, B F4'
_chemical_formula_sum 'C28 H33 B F4 N4 O4 S2'
_chemical_formula_weight 640.51
_chemical_melting_point 'decomp. above 215 deg.C'
_space_group_crystal_system monoclinic
_space_group_IT_number 14
_space_group_name_Hall '-P 2yn'
_space_group_name_H-M_alt 'P 1 21/n 1'
_symmetry_space_group_name_Hall '-P 2yn'
_symmetry_space_group_name_H-M 'P 1 21/n 1'
_atom_sites_solution_hydrogens mixed
_atom_sites_solution_primary dual
_audit_creation_date 2019-01-30
_audit_creation_method
;
Olex2 1.2
(compiled 2018.05.29 svn.r3508 for OlexSys, GUI svn.r5506)
;
_audit_update_record
;
2019-02-21 deposited with the CCDC.    2019-04-16 downloaded from the CCDC.
;
_cell_angle_alpha 90
_cell_angle_beta 97.1510(10)
_cell_angle_gamma 90
_cell_formula_units_Z 4
_cell_length_a 11.09480(10)
_cell_length_b 12.45500(10)
_cell_length_c 22.3878(2)
_cell_measurement_reflns_used 17650
_cell_measurement_temperature 100(5)
_cell_measurement_theta_max 72.6550
_cell_measurement_theta_min 3.9630
_cell_volume 3069.61(5)
_computing_cell_refinement 'CrysAlisPro 1.171.39.35a (Rigaku OD, 2017)'
_computing_data_collection 'CrysAlisPro 1.171.39.35a (Rigaku OD, 2017)'
_computing_data_reduction 'CrysAlisPro 1.171.39.35a (Rigaku OD, 2017)'
_computing_molecular_graphics 'Olex2 (Dolomanov et al., 2009)'
_computing_publication_material 'Olex2 (Dolomanov et al., 2009)'
_computing_structure_refinement 'ShelXL (Sheldrick, 2015)'
_computing_structure_solution 'ShelXT (Sheldrick, 2015)'
_diffrn_ambient_environment N~2~
_diffrn_ambient_temperature 100(5)
_diffrn_detector 'CCD plate'
_diffrn_detector_type HyPix3000
_diffrn_measured_fraction_theta_full 1.000
_diffrn_measured_fraction_theta_max 0.996
_diffrn_measurement_details
;
List of Runs (angles in degrees, time in seconds):

  # Type    Start    End  Width  t~exp~   \w     \q     \k     \f   Frames
#--------------------------------------------------------------------------
  1  \w     18.00  66.00   0.50    0.28    --   38.95 -83.00-130.00   96
  2  \w    -28.00   9.00   0.50    0.28    --   38.95 -83.00-130.00   74
  3  \w     72.00 112.00   0.50    1.11    --  104.92 -83.00-130.00   80
  4  \w     86.00 156.00   0.50    1.11    --  104.92  83.00  -9.00  140
  5  \w    -49.00 -20.00   0.50    0.28    --  -38.95 -21.00  30.00   58
  6  \w    -56.00 -13.00   0.50    0.28    --  -38.95  43.00 -30.00   86
  7  \w    -51.00 -18.00   0.50    0.28    --  -38.95  83.00  -9.00   66
  8  \w     -8.00  29.00   0.50    0.28    --  -38.95  83.00  -9.00   74
  9  \w   -100.00 -57.00   0.50    0.28    --  -38.95 -21.00  30.00   86
 10  \w     -8.00  27.00   0.50    0.28    --  -38.95  43.00 -30.00   70
 11  \w     22.00  61.00   0.50    0.28    --   38.95  21.00 -30.00   78
 12  \w     26.00  52.00   0.50    0.28    --   38.95  32.00 150.00   52
 13  \w     86.00 111.00   0.50    0.28    --   38.95  21.00 -30.00   50
 14  \w    -22.00  51.00   0.50    0.28    --   38.95 -32.00 120.00  146
 15  \w     70.00  96.00   0.50    0.28    --   38.95  65.00   0.00   52
 16  \w     22.00  48.00   0.50    0.28    --   38.95-138.00 -60.00   52
 17  \w     16.00  66.00   0.50    0.28    --   38.95  65.00   0.00  100
 18  \w     79.00 106.00   0.50    0.28    --   38.95  32.00 -60.00   54
 19  \w     76.00 101.00   0.50    0.28    --   38.95  65.00 -30.00   50
 20  \w     26.00  63.00   0.50    0.28    --   38.95  65.00 -30.00   74
 21  \w     37.00  87.00   0.50    0.28    --   38.95  43.00  90.00  100
 22  \w     69.00  94.00   0.50    0.28    --   38.95  32.00 150.00   50
 23  \w     40.00  82.00   0.50    1.11    --  104.92 -61.00 -30.00   84
 24  \w     91.00 157.00   0.50    1.11    --  104.92  22.00 120.00  132
 25  \w     40.00 119.00   0.50    1.11    --  104.92 -45.00  60.00  158
 26  \w     54.00  94.00   0.50    1.11    --  104.92 -61.00 -90.00   80
 27  \w     82.00 114.00   0.50    1.11    --  104.92-111.00 -90.00   64
 28  \w     41.00 109.00   0.50    1.11    --  104.92 -45.00-180.00  136
 29  \w     86.00 157.00   0.50    1.11    --  104.92  53.00 -90.00  142
 30  \w     44.00  78.00   0.50    1.11    --  104.92-111.00 -90.00   68
 31  \w    102.00 157.00   0.50    1.11    --  104.92  45.00 150.00  110
 32  \w     99.00 124.00   0.50    1.11    --  104.92  30.00-150.00   50
 33  \w    121.00 155.00   0.50    1.11    --  104.92 111.00  90.00   68
 34  \w    132.00 157.00   0.50    1.11    --  104.92  93.00 -60.00   50
 35  \w     88.00 154.00   0.50    1.11    --  104.92  61.00  30.00  132
 36  \w     91.00 118.00   0.50    1.11    --  104.92  37.00 -30.00   54
 37  \w     97.00 122.00   0.50    1.11    --  104.92  53.00 -60.00   50
 38  \w     88.00 127.00   0.50    1.11    --  104.92 -61.00 -30.00   78
 39  \w     87.00 144.00   0.50    1.11    --  104.92  22.00 -90.00  114
 40  \w     87.00 117.00   0.50    1.11    --  104.92  93.00 -60.00   60
 41  \w     16.00  41.00   0.50    0.28    --   38.95 -83.00-130.00   50
 42  \w    -20.00  16.00   0.50    0.28    --  -38.95 104.00  90.00   72
 43  \w    -37.00 -11.00   0.50    0.28    --  -38.95  32.00 150.00   52
 44  \w    -76.00 -50.00   0.50    0.28    --  -38.95 104.00  90.00   52
 45  \w     32.00  58.00   0.50    0.28    --   38.95  32.00  90.00   52
 46  \w     13.00  39.00   0.50    0.28    --   38.95 -43.00-120.00   52
 47  \w     13.00  39.00   0.50    0.28    --   38.95-138.00 -60.00   52
 48  \w      9.00  48.00   0.50    0.28    --   38.95 -32.00 -90.00   78
 49  \w     79.00 104.00   0.50    0.28    --   38.95  54.00 150.00   50
 50  \w    -24.00   8.00   0.50    0.28    --   38.95 -43.00-120.00   64
 51  \w     83.00 108.00   0.50    0.28    --   38.95  32.00  90.00   50
 52  \w    -28.00  -2.00   0.50    0.28    --   38.95 -32.00 -90.00   52
 53  \w     48.00  74.00   0.50    0.28    --   38.95-138.00 -60.00   52
 54  \w     39.00  64.00   0.50    0.28    --   38.95  54.00 150.00   50
 55  \w     79.00 105.00   0.50    1.11    --  104.92  77.00  90.00   52
 56  \w     93.00 123.00   0.50    1.11    --  104.92 -86.00 -90.00   60
 57  \w     89.00 114.00   0.50    1.11    --  104.92-111.00 -30.00   50
 58  \w     58.00  84.00   0.50    1.11    --  104.92 -86.00 -90.00   52
 59  \w    101.00 127.00   0.50    1.11    --  104.92  69.00-120.00   52
 60  \w     37.00  64.00   0.50    1.11    --  104.92-111.00 -30.00   54
 61  \w    123.00 157.00   0.50    1.11    --  104.92  69.00 120.00   68
 62  \w     83.00 108.00   0.50    1.11    --  104.92  61.00  90.00   50
 63  \w     34.00  81.00   0.50    1.11    --  104.92   0.00-180.00   94
 64  \w     74.00 124.00   0.50    1.11    --  104.92 -22.00  90.00  100
 65  \w    132.00 157.00   0.50    1.11    --  104.92  69.00-120.00   50
 66  \w     54.00 120.00   0.50    1.11    --  104.92-133.00 -90.00  132
 67  \w     35.00  60.00   0.50    1.11    --  104.92 -22.00  90.00   50
 68  \w     89.00 115.00   0.50    1.11    --  104.92  53.00 120.00   52
 69  \w    119.00 157.00   0.50    1.11    --  104.92  15.00   0.00   76
 70  \w     86.00 120.00   0.50    1.11    --  104.92  53.00  60.00   68
 71  \w     38.00 108.00   0.50    1.11    --  104.92 -37.00 -60.00  140
 72  \w     88.00 128.00   0.50    1.11    --  104.92 -77.00-180.00   80
 73  \w     38.00  64.00   0.50    1.11    --  104.92 -77.00-180.00   52
 74  \w     86.00 136.00   0.50    1.11    --  104.92  93.00 -90.00  100
 75  \w    129.00 157.00   0.50    1.11    --  104.92  77.00  90.00   56
 76  \w     96.00 122.00   0.50    1.11    --  104.92  37.00  90.00   52
 77  \w     36.00  90.50   0.50    1.11    --  104.92 -22.00-180.00  109
;
_diffrn_measurement_device 'four-circle diffractometer'
_diffrn_measurement_device_type 'SuperNova, Single source at offset/far, HyPix3000'
_diffrn_measurement_method '\w scans'
_diffrn_orient_matrix_type 'CrysAlisPro convention (1999,Acta A55,543-557)'
_diffrn_orient_matrix_UB_11 0.0363605000
_diffrn_orient_matrix_UB_12 -0.0371417000
_diffrn_orient_matrix_UB_13 -0.0609089000
_diffrn_orient_matrix_UB_21 -0.0576714000
_diffrn_orient_matrix_UB_22 0.1020909000
_diffrn_orient_matrix_UB_23 -0.0301181000
_diffrn_orient_matrix_UB_31 0.1222136000
_diffrn_orient_matrix_UB_32 0.0591965000
_diffrn_orient_matrix_UB_33 0.0138101000
_diffrn_radiation_monochromator mirror
_diffrn_radiation_probe x-ray
_diffrn_radiation_type CuK\a
_diffrn_radiation_wavelength 1.54184
_diffrn_reflns_av_R_equivalents 0.0384
_diffrn_reflns_av_unetI/netI 0.0262
_diffrn_reflns_Laue_measured_fraction_full 1.000
_diffrn_reflns_Laue_measured_fraction_max 0.996
_diffrn_reflns_limit_h_max 13
_diffrn_reflns_limit_h_min -12
_diffrn_reflns_limit_k_max 15
_diffrn_reflns_limit_k_min -15
_diffrn_reflns_limit_l_max 27
_diffrn_reflns_limit_l_min -27
_diffrn_reflns_number 29610
_diffrn_reflns_point_group_measured_fraction_full 1.000
_diffrn_reflns_point_group_measured_fraction_max 0.996
_diffrn_reflns_theta_full 67.684
_diffrn_reflns_theta_max 72.872
_diffrn_reflns_theta_min 3.980
_diffrn_source 'micro-focus sealed X-ray tube'
_diffrn_source_type 'SuperNova (Cu) X-ray Source'
_exptl_absorpt_coefficient_mu 2.140
_exptl_absorpt_correction_T_max 1.00000
_exptl_absorpt_correction_T_min 0.72541
_exptl_absorpt_correction_type multi-scan
_exptl_absorpt_process_details
;
CrysAlisPro 1.171.39.35a (Rigaku Oxford Diffraction, 2017)
Empirical absorption correction using spherical harmonics,
 implemented in SCALE3 ABSPACK scaling algorithm.
;
_exptl_crystal_colour 'clear colourless'
_exptl_crystal_colour_lustre clear
_exptl_crystal_colour_primary colourless
_exptl_crystal_density_diffrn 1.386
_exptl_crystal_description prism
_exptl_crystal_F_000 1336
_exptl_crystal_recrystallization_method 'Re-crystallisation from solvent: Methanol'
_exptl_crystal_size_max 0.39
_exptl_crystal_size_mid 0.31
_exptl_crystal_size_min 0.19
_refine_diff_density_max 0.914
_refine_diff_density_min -0.400
_refine_diff_density_rms 0.065
_refine_ls_extinction_method none
_refine_ls_goodness_of_fit_ref 1.047
_refine_ls_hydrogen_treatment mixed
_refine_ls_matrix_type full
_refine_ls_number_parameters 397
_refine_ls_number_reflns 6112
_refine_ls_number_restraints 0
_refine_ls_restrained_S_all 1.047
_refine_ls_R_factor_all 0.0508
_refine_ls_R_factor_gt 0.0476
_refine_ls_shift/su_max 0.000
_refine_ls_shift/su_mean 0.000
_refine_ls_structure_factor_coef Fsqd
_refine_ls_weighting_details 'w=1/[\s^2^(Fo^2^)+(0.0800P)^2^+2.1645P] where P=(Fo^2^+2Fc^2^)/3'
_refine_ls_weighting_scheme calc
_refine_ls_wR_factor_gt 0.1344
_refine_ls_wR_factor_ref 0.1376
_reflns_Friedel_coverage 0.000
_reflns_number_gt 5577
_reflns_number_total 6112
_reflns_threshold_expression 'I > 2\s(I)'
_cod_data_source_file c9nj00965e2.cif
_cod_data_source_block 7680-11822_sp-10
_cod_depositor_comments 'Adding full bibliography for 7058322--7058323.cif.'
_cod_database_code 7058322
_shelx_shelxl_version_number 2014/7
_chemical_oxdiff_formula 'B F4 N4 S2 O4 C28'
_shelx_space_group_comment
;
The symmetry employed for this shelxl refinement is uniquely defined
by the following loop, which should always be used as a source of
symmetry information in preference to the above space-group names.
They are only intended as comments.
;
_shelx_estimated_absorpt_t_max 0.687
_shelx_estimated_absorpt_t_min 0.489
_reflns_odcompleteness_completeness 100.00
_reflns_odcompleteness_iscentric 1
_reflns_odcompleteness_theta 70.93
_olex2_refinement_description
;
1. Fixed Uiso
 At 1.2 times of:
  All C(H) groups, All N(H) groups
 At 1.5 times of:
  All C(H,H,H) groups
2.a Riding coordinates:
 N3(H3)
2.b Ternary CH refined with riding coordinates:
 N1(H1)
2.c Aromatic/amide H refined with riding coordinates:
 C7(H7), C3(H3A), C23(H23), C8(H8), C2(H2), C24(H24), C16(H16), C20(H20),
 C27(H27), C26(H26), C17(H17), C19(H19)
2.d Idealised Me refined as rotating group:
 C11(H11A,H11B,H11C), C12(H12A,H12B,H12C), C28(H28A,H28B,H28C), C14(H14A,H14B,
 H14C), C21(H21A,H21B,H21C), C13(H13A,H13B,H13C)
;
_olex2_submission_special_instructions 'No special instructions were received'
_oxdiff_exptl_absorpt_empirical_details
;
Empirical correction (ABSPACK) includes:
- Absorption correction using spherical harmonics
- Frame scaling
;
_oxdiff_exptl_absorpt_empirical_full_max 1.591
_oxdiff_exptl_absorpt_empirical_full_min 0.666

loop_
_space_group_symop_operation_xyz
'x, y, z'
'-x+1/2, y+1/2, -z+1/2'
'-x, -y, -z'
'x-1/2, -y-1/2, z-1/2'

loop_
_atom_site_label
_atom_site_type_symbol
_atom_site_fract_x
_atom_site_fract_y
_atom_site_fract_z
_atom_site_U_iso_or_equiv
_atom_site_adp_type
_atom_site_occupancy
_atom_site_site_symmetry_order
_atom_site_calc_flag
_atom_site_refinement_flags_posn
S1 S 0.27229(4) 0.26293(4) 0.24336(2) 0.02621(14) Uani 1 1 d .
S2 S 0.25279(4) 0.49481(4) 0.41131(2) 0.02666(14) Uani 1 1 d .
O2 O 0.34229(13) 0.17829(11) 0.22051(6) 0.0294(3) Uani 1 1 d .
O3 O 0.12429(13) 0.48294(12) 0.39568(7) 0.0351(3) Uani 1 1 d .
O4 O 0.32180(15) 0.41197(12) 0.44429(7) 0.0357(3) Uani 1 1 d .
O1 O 0.14814(13) 0.24333(13) 0.25073(7) 0.0346(3) Uani 1 1 d .
F2 F 0.68186(14) 0.52984(12) 0.13343(9) 0.0550(4) Uani 1 1 d .
F4 F 0.86505(14) 0.47165(15) 0.17610(8) 0.0576(4) Uani 1 1 d .
N4 N 0.30735(15) 0.50426(13) 0.34593(7) 0.0237(3) Uani 1 1 d .
H4 H 0.267(2) 0.550(2) 0.3240(11) 0.028 Uiso 1 1 d R
N3 N 0.33802(15) 0.29525(13) 0.31089(7) 0.0267(3) Uani 1 1 d .
H3 H 0.2978 0.3456 0.3257 0.032 Uiso 1 1 d R
N1 N 0.84892(15) 0.35567(14) 0.35701(8) 0.0300(4) Uani 1 1 d .
H1 H 0.8660 0.4344 0.3606 0.036 Uiso 1 1 calc R
F3 F 0.69404(17) 0.39499(19) 0.20302(9) 0.0768(6) Uani 1 1 d .
N2 N 0.82088(15) 0.55638(14) 0.36712(8) 0.0300(4) Uani 1 1 d .
F1 F 0.7462(2) 0.36622(14) 0.11078(10) 0.0807(6) Uani 1 1 d .
C6 C 0.43785(17) 0.51401(15) 0.34756(8) 0.0226(4) Uani 1 1 d .
C10 C 0.64137(17) 0.43560(15) 0.34781(8) 0.0237(4) Uani 1 1 d .
C4 C 0.46498(17) 0.31656(15) 0.32258(8) 0.0232(4) Uani 1 1 d .
C5 C 0.51150(16) 0.42151(14) 0.33938(8) 0.0220(4) Uani 1 1 d .
C7 C 0.48900(18) 0.61315(15) 0.35831(9) 0.0265(4) Uani 1 1 d .
H7 H 0.4379 0.6732 0.3624 0.032 Uiso 1 1 calc R
C15 C 0.27953(18) 0.37679(16) 0.19743(9) 0.0278(4) Uani 1 1 d .
C9 C 0.68922(17) 0.54140(16) 0.35964(9) 0.0260(4) Uani 1 1 d .
C3 C 0.54259(18) 0.23136(15) 0.31821(9) 0.0266(4) Uani 1 1 d .
H3A H 0.5101 0.1624 0.3076 0.032 Uiso 1 1 calc R
C1 C 0.71646(17) 0.34354(16) 0.34343(9) 0.0259(4) Uani 1 1 d .
C23 C 0.20803(18) 0.70525(16) 0.43145(9) 0.0277(4) Uani 1 1 d .
H23 H 0.1403 0.6980 0.4013 0.033 Uiso 1 1 calc R
C8 C 0.61475(18) 0.62816(16) 0.36338(9) 0.0286(4) Uani 1 1 d .
H8 H 0.6483 0.6981 0.3694 0.034 Uiso 1 1 calc R
C2 C 0.66855(18) 0.24502(16) 0.32919(9) 0.0274(4) Uani 1 1 d .
H2 H 0.7208 0.1852 0.3267 0.033 Uiso 1 1 calc R
C24 C 0.2357(2) 0.80358(17) 0.45857(9) 0.0321(4) Uani 1 1 d .
H24 H 0.1852 0.8637 0.4474 0.038 Uiso 1 1 calc R
C22 C 0.28123(18) 0.61695(16) 0.44913(9) 0.0274(4) Uani 1 1 d .
C16 C 0.17291(19) 0.43076(18) 0.17631(10) 0.0334(4) Uani 1 1 d .
H16 H 0.0969 0.4073 0.1869 0.040 Uiso 1 1 calc R
C20 C 0.39168(18) 0.41189(17) 0.18309(10) 0.0311(4) Uani 1 1 d .
H20 H 0.4640 0.3746 0.1978 0.037 Uiso 1 1 calc R
C27 C 0.38087(19) 0.62710(19) 0.49304(9) 0.0347(5) Uani 1 1 d .
H27 H 0.4298 0.5665 0.5053 0.042 Uiso 1 1 calc R
C25 C 0.3362(2) 0.81619(18) 0.50199(9) 0.0338(5) Uani 1 1 d .
C26 C 0.4078(2) 0.7267(2) 0.51868(10) 0.0369(5) Uani 1 1 d .
H26 H 0.4765 0.7342 0.5483 0.044 Uiso 1 1 calc R
C18 C 0.2899(2) 0.55616(17) 0.12417(10) 0.0371(5) Uani 1 1 d .
C17 C 0.1797(2) 0.51945(19) 0.13953(11) 0.0378(5) Uani 1 1 d .
H17 H 0.1071 0.5561 0.1245 0.045 Uiso 1 1 calc R
C19 C 0.3962(2) 0.50165(17) 0.14713(11) 0.0359(5) Uani 1 1 d .
H19 H 0.4726 0.5268 0.1378 0.043 Uiso 1 1 calc R
C11 C 0.9178(2) 0.3140(2) 0.30934(11) 0.0415(5) Uani 1 1 d .
H11A H 0.9078 0.2359 0.3063 0.062 Uiso 1 1 calc GR
H11B H 1.0040 0.3314 0.3194 0.062 Uiso 1 1 calc GR
H11C H 0.8869 0.3471 0.2707 0.062 Uiso 1 1 calc GR
C12 C 0.8949(2) 0.3061(2) 0.41641(11) 0.0388(5) Uani 1 1 d .
H12A H 0.8499 0.3354 0.4477 0.058 Uiso 1 1 calc GR
H12B H 0.9815 0.3223 0.4264 0.058 Uiso 1 1 calc GR
H12C H 0.8834 0.2281 0.4141 0.058 Uiso 1 1 calc GR
C28 C 0.3656(3) 0.9241(2) 0.52997(12) 0.0491(6) Uani 1 1 d .
H28A H 0.4348 0.9554 0.5129 0.074 Uiso 1 1 calc GR
H28B H 0.3862 0.9159 0.5736 0.074 Uiso 1 1 calc GR
H28C H 0.2950 0.9715 0.5217 0.074 Uiso 1 1 calc GR
C14 C 0.8665(2) 0.6095(2) 0.42602(11) 0.0428(5) Uani 1 1 d .
H14A H 0.8428 0.6853 0.4245 0.064 Uiso 1 1 calc GR
H14B H 0.9553 0.6040 0.4331 0.064 Uiso 1 1 calc GR
H14C H 0.8313 0.5737 0.4588 0.064 Uiso 1 1 calc GR
C21 C 0.2962(3) 0.6514(2) 0.08325(13) 0.0502(6) Uani 1 1 d .
H21A H 0.2139 0.6779 0.0703 0.075 Uiso 1 1 calc GR
H21B H 0.3343 0.6299 0.0479 0.075 Uiso 1 1 calc GR
H21C H 0.3444 0.7084 0.1049 0.075 Uiso 1 1 calc GR
C13 C 0.8631(2) 0.6159(2) 0.31661(12) 0.0437(6) Uani 1 1 d .
H13A H 0.8327 0.5808 0.2786 0.066 Uiso 1 1 calc GR
H13B H 0.9521 0.6168 0.3214 0.066 Uiso 1 1 calc GR
H13C H 0.8325 0.6898 0.3164 0.066 Uiso 1 1 calc GR
B1 B 0.7471(3) 0.4403(2) 0.15659(13) 0.0403(6) Uani 1 1 d .

loop_
_atom_site_aniso_label
_atom_site_aniso_U_11
_atom_site_aniso_U_22
_atom_site_aniso_U_33
_atom_site_aniso_U_23
_atom_site_aniso_U_13
_atom_site_aniso_U_12
S1 0.0231(2) 0.0264(2) 0.0298(3) -0.00656(17) 0.00612(18) -0.00261(17)
S2 0.0267(3) 0.0254(2) 0.0297(3) -0.00006(17) 0.01058(19) 0.00236(17)
O2 0.0303(7) 0.0265(7) 0.0320(7) -0.0073(5) 0.0067(6) 0.0005(6)
O3 0.0274(7) 0.0327(8) 0.0477(9) -0.0057(6) 0.0150(6) -0.0032(6)
O4 0.0447(9) 0.0307(8) 0.0338(8) 0.0066(6) 0.0131(6) 0.0091(6)
O1 0.0258(7) 0.0398(8) 0.0395(8) -0.0085(6) 0.0088(6) -0.0081(6)
F2 0.0391(8) 0.0342(7) 0.0920(12) 0.0038(7) 0.0099(8) 0.0008(6)
F4 0.0357(8) 0.0700(11) 0.0670(10) 0.0175(8) 0.0058(7) -0.0032(7)
N4 0.0220(8) 0.0244(8) 0.0253(8) 0.0013(6) 0.0051(6) 0.0040(6)
N3 0.0246(8) 0.0284(8) 0.0284(8) -0.0075(6) 0.0080(6) -0.0018(6)
N1 0.0236(8) 0.0268(8) 0.0420(10) -0.0002(7) 0.0134(7) 0.0008(6)
F3 0.0526(10) 0.1104(16) 0.0688(12) 0.0344(11) 0.0132(8) -0.0141(10)
N2 0.0243(8) 0.0291(9) 0.0382(9) 0.0026(7) 0.0100(7) -0.0015(7)
F1 0.1221(18) 0.0398(9) 0.0774(13) -0.0114(9) 0.0016(12) 0.0093(10)
C6 0.0226(9) 0.0241(9) 0.0219(8) 0.0004(7) 0.0054(7) 0.0025(7)
C10 0.0242(9) 0.0228(9) 0.0256(9) 0.0021(7) 0.0093(7) 0.0008(7)
C4 0.0243(9) 0.0243(9) 0.0221(8) -0.0012(7) 0.0073(7) 0.0002(7)
C5 0.0238(9) 0.0220(9) 0.0210(8) 0.0008(7) 0.0065(7) 0.0016(7)
C7 0.0268(9) 0.0223(9) 0.0310(9) 0.0008(7) 0.0059(7) 0.0041(7)
C15 0.0263(9) 0.0278(9) 0.0293(9) -0.0061(8) 0.0037(7) 0.0005(7)
C9 0.0232(9) 0.0247(9) 0.0310(9) 0.0027(7) 0.0070(7) -0.0005(7)
C3 0.0291(10) 0.0222(9) 0.0296(9) -0.0029(7) 0.0074(8) -0.0011(7)
C1 0.0246(9) 0.0253(9) 0.0296(9) 0.0023(7) 0.0102(7) 0.0020(7)
C23 0.0271(9) 0.0294(10) 0.0271(9) -0.0001(7) 0.0053(7) -0.0003(8)
C8 0.0279(10) 0.0217(9) 0.0370(10) 0.0005(8) 0.0068(8) -0.0010(7)
C2 0.0279(10) 0.0241(9) 0.0320(10) -0.0005(7) 0.0100(8) 0.0047(7)
C24 0.0397(11) 0.0275(10) 0.0296(10) 0.0009(8) 0.0069(8) -0.0009(8)
C22 0.0268(9) 0.0307(10) 0.0260(9) -0.0020(8) 0.0089(7) 0.0026(8)
C16 0.0256(10) 0.0367(11) 0.0383(11) -0.0058(9) 0.0055(8) 0.0034(8)
C20 0.0257(9) 0.0325(10) 0.0348(10) -0.0029(8) 0.0027(8) -0.0018(8)
C27 0.0304(10) 0.0448(12) 0.0293(10) -0.0026(9) 0.0048(8) 0.0099(9)
C25 0.0409(11) 0.0372(11) 0.0249(9) -0.0024(8) 0.0103(8) -0.0095(9)
C26 0.0315(11) 0.0524(14) 0.0266(10) -0.0068(9) 0.0029(8) -0.0010(10)
C18 0.0444(12) 0.0273(10) 0.0387(11) -0.0036(9) 0.0022(9) 0.0000(9)
C17 0.0362(12) 0.0350(11) 0.0413(12) -0.0041(9) 0.0020(9) 0.0102(9)
C19 0.0332(11) 0.0330(11) 0.0413(12) -0.0014(9) 0.0042(9) -0.0069(9)
C11 0.0290(11) 0.0559(14) 0.0423(12) -0.0037(11) 0.0147(9) 0.0080(10)
C12 0.0306(11) 0.0464(13) 0.0399(12) 0.0013(10) 0.0066(9) -0.0016(9)
C28 0.0648(17) 0.0433(13) 0.0390(12) -0.0082(10) 0.0066(11) -0.0180(12)
C14 0.0331(11) 0.0496(14) 0.0461(13) -0.0093(11) 0.0061(10) -0.0034(10)
C21 0.0622(17) 0.0345(12) 0.0534(15) 0.0036(11) 0.0059(13) 0.0014(11)
C13 0.0389(12) 0.0429(13) 0.0523(14) 0.0100(11) 0.0175(10) -0.0038(10)
B1 0.0403(14) 0.0338(13) 0.0474(15) 0.0043(11) 0.0077(11) -0.0020(11)

loop_
_atom_type_symbol
_atom_type_description
_atom_type_scat_dispersion_real
_atom_type_scat_dispersion_imag
_atom_type_scat_source
C C 0.0181 0.0091 'International Tables Vol C Tables 4.2.6.8 and 6.1.1.4'
H H 0.0000 0.0000 'International Tables Vol C Tables 4.2.6.8 and 6.1.1.4'
B B 0.0090 0.0039 'International Tables Vol C Tables 4.2.6.8 and 6.1.1.4'
F F 0.0727 0.0534 'International Tables Vol C Tables 4.2.6.8 and 6.1.1.4'
N N 0.0311 0.0180 'International Tables Vol C Tables 4.2.6.8 and 6.1.1.4'
O O 0.0492 0.0322 'International Tables Vol C Tables 4.2.6.8 and 6.1.1.4'
S S 0.3331 0.5567 'International Tables Vol C Tables 4.2.6.8 and 6.1.1.4'

loop_
_geom_angle_atom_site_label_1
_geom_angle_atom_site_label_2
_geom_angle_atom_site_label_3
_geom_angle
O2 S1 N3 107.98(9)
O2 S1 C15 108.45(9)
O1 S1 O2 119.09(9)
O1 S1 N3 105.03(9)
O1 S1 C15 108.66(10)
N3 S1 C15 107.02(9)
O3 S2 O4 120.20(10)
O3 S2 N4 104.69(9)
O3 S2 C22 108.77(9)
O4 S2 N4 106.01(9)
O4 S2 C22 108.89(10)
N4 S2 C22 107.58(9)
C6 N4 S2 117.24(13)
C4 N3 S1 121.97(13)
C1 N1 C11 113.99(17)
C1 N1 C12 111.25(16)
C11 N1 C12 110.24(17)
C9 N2 C14 112.27(16)
C9 N2 C13 112.59(17)
C13 N2 C14 110.24(18)
C5 C6 N4 120.78(16)
C7 C6 N4 118.13(16)
C7 C6 C5 121.07(17)
C9 C10 C5 118.54(16)
C1 C10 C5 118.41(17)
C1 C10 C9 123.04(17)
N3 C4 C5 122.11(16)
C3 C4 N3 117.11(17)
C3 C4 C5 120.77(17)
C6 C5 C10 117.45(16)
C6 C5 C4 124.80(17)
C4 C5 C10 117.75(16)
C6 C7 C8 121.53(17)
C16 C15 S1 119.30(16)
C16 C15 C20 121.1(2)
C20 C15 S1 119.64(16)
C10 C9 N2 118.72(17)
C8 C9 N2 119.64(18)
C8 C9 C10 121.63(18)
C4 C3 C2 120.89(18)
C10 C1 N1 118.67(17)
C2 C1 N1 119.51(17)
C2 C1 C10 121.78(18)
C24 C23 C22 118.92(19)
C9 C8 C7 119.56(18)
C1 C2 C3 120.26(18)
C23 C24 C25 121.3(2)
C23 C22 S2 118.97(15)
C27 C22 S2 120.04(16)
C27 C22 C23 120.83(19)
C17 C16 C15 118.7(2)
C19 C20 C15 119.1(2)
C26 C27 C22 119.1(2)
C24 C25 C28 120.3(2)
C26 C25 C24 118.5(2)
C26 C25 C28 121.2(2)
C27 C26 C25 121.3(2)
C17 C18 C19 118.5(2)
C17 C18 C21 121.3(2)
C19 C18 C21 120.3(2)
C16 C17 C18 121.6(2)
C20 C19 C18 121.0(2)
F4 B1 F2 108.6(2)
F3 B1 F2 110.9(2)
F3 B1 F4 110.7(2)
F3 B1 F1 108.8(2)
F1 B1 F2 107.7(2)
F1 B1 F4 110.0(2)

loop_
_geom_bond_atom_site_label_1
_geom_bond_atom_site_label_2
_geom_bond_distance
S1 O2 1.4405(14)
S1 O1 1.4285(15)
S1 N3 1.6447(17)
S1 C15 1.759(2)
S2 O3 1.4327(16)
S2 O4 1.4336(15)
S2 N4 1.6563(17)
S2 C22 1.751(2)
F2 B1 1.394(3)
F4 B1 1.383(3)
N4 C6 1.449(2)
N3 C4 1.425(2)
N1 C1 1.471(2)
N1 C11 1.481(3)
N1 C12 1.497(3)
F3 B1 1.378(3)
N2 C9 1.461(2)
N2 C14 1.506(3)
N2 C13 1.477(3)
F1 B1 1.379(3)
C6 C5 1.437(2)
C6 C7 1.368(3)
C10 C5 1.440(3)
C10 C9 1.433(3)
C10 C1 1.428(3)
C4 C5 1.438(3)
C4 C3 1.378(3)
C7 C8 1.398(3)
C15 C16 1.391(3)
C15 C20 1.394(3)
C9 C8 1.369(3)
C3 C2 1.399(3)
C1 C2 1.359(3)
C23 C24 1.384(3)
C23 C22 1.395(3)
C24 C25 1.394(3)
C22 C27 1.391(3)
C16 C17 1.385(3)
C20 C19 1.382(3)
C27 C26 1.384(3)
C25 C26 1.392(3)
C25 C28 1.502(3)
C18 C17 1.389(3)
C18 C19 1.402(3)
C18 C21 1.505(3)
